data_8102945
loop_
_publ_author_name
'Phanon, D.'
'Gautier-Luneau, I.'

_publ_section_title
;
Crystal structure of indium triiodate dihydrate, In[IO~3~]~3~ &#x00B7; 
2H~2~O
;
_journal_issue 3
_journal_name_full 'Zeitschrift f\"ur Kristallographie - New Crystal Structures'
_journal_page_first 247
_journal_page_last 248
_journal_volume 221
_journal_year 2006
_chemical_formula_structural 'In[IO3]3 &#x00B7; 2H2O'
_chemical_formula_sum 'H4 I3 In O11'
_chemical_formula_weight 675.55
_chemical_name_systematic
;
 indium triiodate dihydrate
;
_space_group_IT_number 19
_symmetry_cell_setting orthorhombic
_symmetry_space_group_name_Hall 'P 2ac 2ab'
_symmetry_space_group_name_H-M 'P 21 21 21'
_atom_sites_solution_hydrogens geom
_atom_sites_solution_primary direct
_atom_sites_solution_secondary difmap
_audit_creation_method SHELXL-97
_cell_angle_alpha 90.00
_cell_angle_beta 90.00
_cell_angle_gamma 90.00
_cell_formula_units_Z 4
_cell_length_a 5.038(2)
_cell_length_b 12.154(2)
_cell_length_c 16.041(3)
_cell_measurement_temperature 293(1)
_cell_volume 982.2(5)
_computing_molecular_graphics GRETEP
_computing_structure_refinement 'SHELXL-97 (Sheldrick, 1997)'
_computing_structure_solution SIR92
_diffrn_ambient_temperature 293(2)
_diffrn_measured_fraction_theta_full 0.996
_diffrn_measured_fraction_theta_max 0.996
_diffrn_measurement_device_type 'Nonius KappaCCD'
_diffrn_measurement_method CCD
_diffrn_radiation_monochromator graphite
_diffrn_radiation_source 'fine-focus sealed tube'
_diffrn_radiation_type AgK\a
_diffrn_radiation_wavelength 0.56085
_diffrn_reflns_av_R_equivalents 0.0487
_diffrn_reflns_av_sigmaI/netI 0.0321
_diffrn_reflns_limit_h_max 6
_diffrn_reflns_limit_h_min -6
_diffrn_reflns_limit_k_max 15
_diffrn_reflns_limit_k_min -15
_diffrn_reflns_limit_l_max 20
_diffrn_reflns_limit_l_min -20
_diffrn_reflns_number 12064
_diffrn_reflns_theta_full 21.4
_diffrn_reflns_theta_max 21.4
_diffrn_reflns_theta_min 3.28
_exptl_absorpt_coefficient_mu 6.289
_exptl_absorpt_correction_T_max 0.450
_exptl_absorpt_correction_T_min 0.223
_exptl_absorpt_correction_type integration
_exptl_absorpt_process_details 'Coppens, 1970'
_exptl_crystal_colour colourless
_exptl_crystal_density_diffrn 4.568
_exptl_crystal_density_method 'not measured'
_exptl_crystal_description platelet
_exptl_crystal_F_000 1200
_exptl_crystal_size_max 0.30
_exptl_crystal_size_mid 0.22
_exptl_crystal_size_min 0.14
_refine_diff_density_max 0.735
_refine_diff_density_min -0.994
_refine_diff_density_rms 0.205
_refine_ls_abs_structure_details 'Flack H D (1983), Acta Cryst. A39, 876-881'
_refine_ls_abs_structure_Flack 0.00(6)
_refine_ls_extinction_method none
_refine_ls_goodness_of_fit_ref 1.154
_refine_ls_hydrogen_treatment none
_refine_ls_matrix_type full
_refine_ls_number_parameters 136
_refine_ls_number_reflns 2264
_refine_ls_number_restraints 0
_refine_ls_restrained_S_all 1.154
_refine_ls_R_factor_all 0.0303
_refine_ls_R_factor_gt 0.0219
_refine_ls_shift/su_max 0.001
_refine_ls_shift/su_mean 0
_refine_ls_structure_factor_coef Fsqd
_refine_ls_weighting_details 'calc w=1/[\s^2^(Fo^2^)+(0.0046P)^2^+2.7604P] where P=(Fo^2^+2Fc^2^)/3'
_refine_ls_weighting_scheme calc
_refine_ls_wR_factor_gt 0.0389
_refine_ls_wR_factor_ref 0.0418
_reflns_number_gt 2043
_reflns_number_total 2264
_reflns_threshold_expression >2sigma(I)
_cod_data_source_file 409880.cff
_cod_data_source_block In(IO3)3_2H2O
_cod_original_sg_symbol_H-M P2(1)2(1)2(1)
_cod_original_formula_sum 'H4 I3 In1 O11'
_cod_database_code 8102945

loop_
_symmetry_equiv_pos_as_xyz
'x, y, z'
'-x+1/2, -y, z+1/2'
'x+1/2, -y+1/2, -z'
'-x, y+1/2, -z+1/2'

loop_
_atom_site_label
_atom_site_type_symbol
_atom_site_fract_x
_atom_site_fract_y
_atom_site_fract_z
_atom_site_U_iso_or_equiv
_atom_site_adp_type
_atom_site_occupancy
_atom_site_symmetry_multiplicity
_atom_site_Wyckoff_symbol
_atom_site_calc_flag
_atom_site_refinement_flags
_atom_site_disorder_assembly
_atom_site_disorder_group
In In 0.47031(10) 0.03965(4) 0.92648(3) 0.01023(10) Uani 1 4 a d . . .
I1 I -0.02211(9) -0.10646(3) 1.04193(3) 0.00941(9) Uani 1 4 a d . . .
I2 I 0.84071(9) -0.17389(4) 0.82150(3) 0.01156(9) Uani 1 4 a d . . .
I3 I 0.68288(9) 0.32071(4) 0.89055(3) 0.01083(9) Uani 1 4 a d . . .
O11 O 0.1660(11) -0.0298(4) 1.1159(3) 0.0161(10) Uani 1 4 a d . . .
O12 O 0.2018(10) -0.0915(4) 0.9536(3) 0.0146(10) Uani 1 4 a d . . .
O13 O -0.2443(11) 0.0065(4) 1.0166(3) 0.0155(12) Uani 1 4 a d . . .
O21 O 0.6658(11) -0.0432(4) 0.8244(3) 0.0185(11) Uani 1 4 a d . . .
O22 O 0.6035(10) -0.2506(4) 0.7624(3) 0.0182(12) Uani 1 4 a d . . .
O23 O 0.7557(11) -0.2216(4) 0.9245(3) 0.0177(12) Uani 1 4 a d . . .
O31 O 0.7998(11) 0.3348(4) 0.9966(3) 0.0160(11) Uani 1 4 a d . . .
O32 O 0.9716(11) 0.3534(4) 0.8326(3) 0.0197(11) Uani 1 4 a d . . .
O33 O 0.7235(9) 0.1708(4) 0.8832(3) 0.0151(10) Uani 1 4 a d . . .
O1 O 0.1923(10) 0.0892(4) 0.8324(3) 0.0169(11) Uani 1 4 a d . . .
O2 O 0.6307(11) -0.1229(5) 1.1745(3) 0.0237(12) Uani 1 4 a d . . .

loop_
_atom_site_aniso_label
_atom_site_aniso_U_11
_atom_site_aniso_U_22
_atom_site_aniso_U_33
_atom_site_aniso_U_23
_atom_site_aniso_U_13
_atom_site_aniso_U_12
In 0.0090(3) 0.0103(2) 0.0114(2) -0.00004(17) -0.0004(2) 0.0000(2)
I1 0.0088(2) 0.00841(18) 0.01101(19) 0.00089(15) -0.00049(19) -0.00012(17)
I2 0.0124(2) 0.01155(19) 0.0107(2) -0.00136(17) 0.00148(19) -0.0018(2)
I3 0.0117(2) 0.01019(18) 0.0106(2) -0.00163(17) 0.00029(19) -0.00075(19)
O11 0.016(3) 0.011(2) 0.021(3) -0.003(2) -0.010(2) -0.001(2)
O12 0.015(2) 0.014(2) 0.015(2) 0.002(2) 0.005(2) -0.003(2)
O13 0.015(3) 0.014(2) 0.018(3) -0.002(2) -0.008(2) 0.0085(19)
O21 0.023(3) 0.014(2) 0.018(3) -0.004(2) -0.001(3) 0.003(2)
O22 0.019(3) 0.019(2) 0.016(3) -0.005(2) -0.005(2) -0.007(2)
O23 0.020(3) 0.021(2) 0.012(2) -0.002(2) 0.004(2) -0.008(2)
O31 0.025(3) 0.013(2) 0.009(2) 0.0027(19) -0.003(2) -0.003(3)
O32 0.014(3) 0.021(3) 0.024(3) -0.001(2) 0.007(3) -0.004(2)
O33 0.010(2) 0.011(2) 0.024(3) -0.001(2) 0.003(2) -0.001(2)
O1 0.011(2) 0.025(3) 0.014(3) 0.009(2) -0.003(2) -0.001(2)
O2 0.021(3) 0.032(3) 0.018(3) 0.005(2) 0.003(2) 0.002(2)

loop_
_atom_type_symbol
_atom_type_description
_atom_type_scat_dispersion_real
_atom_type_scat_dispersion_imag
_atom_type_scat_source
In In -1.2843 0.8542 'International Tables Vol C Tables 4.2.6.8 and 6.1.1.4'
I I -0.8919 1.1868 'International Tables Vol C Tables 4.2.6.8 and 6.1.1.4'
O O 0.0056 0.0036 'International Tables Vol C Tables 4.2.6.8 and 6.1.1.4'
H H 0.0 0.0 'International Tables Vol C Tables 4.2.6.8 and 6.1.1.4'

loop_
_geom_angle_atom_site_label_1
_geom_angle_atom_site_label_2
_geom_angle_atom_site_label_3
_geom_angle
_geom_angle_site_symmetry_1
_geom_angle_site_symmetry_3
_geom_angle_publ_flag
O13 In O12 98.7(2) 1_655 . ?
O13 In O31 90.9(2) 1_655 3_457 ?
O12 In O31 99.25(19) . 3_457 ?
O13 In O1 174.5(2) 1_655 . ?
O12 In O1 86.51(19) . . ?
O31 In O1 86.7(2) 3_457 . ?
O13 In O33 87.6(2) 1_655 . ?
O12 In O33 172.8(2) . . ?
O31 In O33 84.0(2) 3_457 . ?
O1 In O33 87.26(19) . . ?
O13 In O21 97.0(2) 1_655 . ?
O12 In O21 95.45(19) . . ?
O31 In O21 162.11(18) 3_457 . ?
O1 In O21 84.0(2) . . ?
O33 In O21 80.25(19) . . ?
O11 I1 O13 94.7(2) . . ?
O11 I1 O12 97.9(2) . . ?
O13 I1 O12 97.6(2) . . ?
O22 I2 O23 99.2(2) . . ?
O22 I2 O21 98.4(2) . . ?
O23 I2 O21 98.2(2) . . ?
O32 I3 O31 101.8(3) . . ?
O32 I3 O33 95.6(2) . . ?
O31 I3 O33 96.8(2) . . ?

loop_
_geom_bond_atom_site_label_1
_geom_bond_atom_site_label_2
_geom_bond_distance
_geom_bond_site_symmetry_2
_geom_bond_publ_flag
In O13 2.078(5) 1_655 ?
In O12 2.135(5) . ?
In O31 2.142(5) 3_457 ?
In O1 2.145(5) . ?
In O33 2.156(5) . ?
In O21 2.159(5) . ?
I1 O11 1.781(5) . ?
I1 O13 1.818(5) . ?
I1 O12 1.821(5) . ?
I2 O22 1.788(5) . ?
I2 O23 1.803(5) . ?
I2 O21 1.817(5) . ?
I3 O32 1.772(5) . ?
I3 O31 1.808(5) . ?
I3 O33 1.838(5) . ?
